data_7209913
loop_
_publ_author_name
'Sun, Xiao-Li'
'Shen, Bing-Xue'
'Zang, Shuang-Quan'
'Du, Chen-Xia'

_publ_section_title
;
 Effect of lanthanide contraction on crystal structures of Ln(iii)
 coordination polymers with dinuclear SBUs based on
 3-(4-hydroxypyridinium-1-yl) phthalic acid and oxalic acid
;
_journal_issue 29
_journal_name_full CrystEngComm
_journal_page_first 5910
_journal_paper_doi 10.1039/c3ce40236c
_journal_volume 15
_journal_year 2013
_chemical_formula_moiety 'C28 H20 N2 O17 Sm2'
_chemical_formula_sum 'C28 H20 N2 O17 Sm2'
_chemical_formula_weight 957.16
_chemical_name_systematic
;

?

;
_space_group_IT_number 2
_symmetry_cell_setting triclinic
_symmetry_space_group_name_Hall '-P 1'
_symmetry_space_group_name_H-M 'P -1'
_atom_sites_solution_hydrogens geom
_atom_sites_solution_primary direct
_atom_sites_solution_secondary difmap
_audit_creation_method SHELXL-97
_cell_angle_alpha 73.301(4)
_cell_angle_beta 74.382(4)
_cell_angle_gamma 70.393(4)
_cell_formula_units_Z 2
_cell_length_a 10.1638(4)
_cell_length_b 12.3381(5)
_cell_length_c 13.1801(7)
_cell_measurement_reflns_used 4781
_cell_measurement_temperature 296(2)
_cell_measurement_theta_max 29.1267
_cell_measurement_theta_min 2.9548
_cell_volume 1463.71(12)
_computing_cell_refinement 'Bruker FRAMBO'
_computing_data_collection 'Bruker FRAMBO'
_computing_data_reduction 'Bruker SAINT'
_computing_molecular_graphics 'Bruker SHELXTL'
_computing_publication_material 'Bruker SHELXTL'
_computing_structure_refinement 'SHELXL-97 (Sheldrick, 1997)'
_computing_structure_solution 'SHELXS-97 (Sheldrick, 1990)'
_diffrn_ambient_temperature 296(2)
_diffrn_measured_fraction_theta_full 0.998
_diffrn_measured_fraction_theta_max 0.998
_diffrn_measurement_device_type 'multiwire proportional'
_diffrn_measurement_method 'phi and omega scans'
_diffrn_radiation_monochromator graphite
_diffrn_radiation_source 'fine-focus sealed tube'
_diffrn_radiation_type MoK\a
_diffrn_radiation_wavelength 0.71073
_diffrn_reflns_av_R_equivalents 0.0369
_diffrn_reflns_av_sigmaI/netI 0.0610
_diffrn_reflns_limit_h_max 8
_diffrn_reflns_limit_h_min -12
_diffrn_reflns_limit_k_max 14
_diffrn_reflns_limit_k_min -14
_diffrn_reflns_limit_l_max 15
_diffrn_reflns_limit_l_min -15
_diffrn_reflns_number 9532
_diffrn_reflns_theta_full 25.00
_diffrn_reflns_theta_max 25.00
_diffrn_reflns_theta_min 2.96
_exptl_absorpt_coefficient_mu 4.062
_exptl_absorpt_correction_T_max 1.00000
_exptl_absorpt_correction_T_min 0.73118
_exptl_absorpt_correction_type multi-scan
_exptl_absorpt_process_details 'SADABS(Bruker, 2009)'
_exptl_crystal_density_diffrn 2.172
_exptl_crystal_density_method 'not measured'
_exptl_crystal_F_000 924
_exptl_crystal_size_max 0.25
_exptl_crystal_size_mid 0.24
_exptl_crystal_size_min 0.22
_refine_diff_density_max 1.286
_refine_diff_density_min -2.618
_refine_diff_density_rms 0.152
_refine_ls_extinction_method none
_refine_ls_goodness_of_fit_ref 1.038
_refine_ls_hydrogen_treatment constr
_refine_ls_matrix_type full
_refine_ls_number_parameters 390
_refine_ls_number_reflns 5143
_refine_ls_number_restraints 7
_refine_ls_restrained_S_all 1.038
_refine_ls_R_factor_all 0.0489
_refine_ls_R_factor_gt 0.0375
_refine_ls_shift/su_max 0.002
_refine_ls_shift/su_mean 0.000
_refine_ls_structure_factor_coef Fsqd
_refine_ls_weighting_details 'calc w=1/[\s^2^(Fo^2^)+(0.0188P)^2^+2.5226P] where P=(Fo^2^+2Fc^2^)/3'
_refine_ls_weighting_scheme calc
_refine_ls_wR_factor_gt 0.0726
_refine_ls_wR_factor_ref 0.0770
_reflns_number_gt 4265
_reflns_number_total 5143
_reflns_threshold_expression >2sigma(I)
_cod_data_source_file c3ce40236c.txt
_cod_data_source_block 5
_cod_depositor_comments
;
The following automatic conversions were performed:

'_symmetry_cell_setting' value 'Triclinic' changed to 'triclinic'
according to /home/saulius/struct/CIF-dictionaries/cif_core.dic
dictionary named 'cif_core.dic' version 2.4.2 from 2011-04-26.

Automatic conversion script
Id: cif_fix_values 1891 2012-01-12 08:04:46Z andrius 
;
_cod_original_cell_volume 1463.71(11)
_cod_original_sg_symbol_H-M P-1
_cod_database_code 7209913

loop_
_symmetry_equiv_pos_as_xyz
'x, y, z'
'-x, -y, -z'

loop_
_atom_site_label
_atom_site_type_symbol
_atom_site_fract_x
_atom_site_fract_y
_atom_site_fract_z
_atom_site_U_iso_or_equiv
_atom_site_adp_type
_atom_site_occupancy
_atom_site_symmetry_multiplicity
_atom_site_calc_flag
_atom_site_refinement_flags
Sm1 Sm 0.80400(3) 0.28159(3) 0.40269(2) 0.01560(10) Uani 1 1 d .
Sm2 Sm 1.18625(3) 0.22218(3) 0.54293(2) 0.01776(10) Uani 1 1 d .
O1 O 0.7567(4) 0.1494(4) 0.5831(3) 0.0226(10) Uani 1 1 d .
O2 O 0.9520(4) 0.1956(3) 0.5721(3) 0.0212(10) Uani 1 1 d .
O3 O 1.0294(4) -0.0760(3) 0.6174(3) 0.0186(9) Uani 1 1 d .
O4 O 1.0997(5) -0.2003(4) 0.7635(3) 0.0294(11) Uani 1 1 d .
O5 O 0.3000(5) 0.5557(4) 0.7225(3) 0.0332(12) Uani 1 1 d .
O6 O 0.5584(4) 0.3545(3) 0.4956(3) 0.0225(10) Uani 1 1 d .
O7 O 0.3467(4) 0.3197(4) 0.5592(3) 0.0237(10) Uani 1 1 d .
O8 O 0.6461(4) 0.1739(4) 0.3963(3) 0.0233(10) Uani 1 1 d .
O9 O 0.4314(5) 0.1433(4) 0.4567(4) 0.0297(11) Uani 1 1 d .
O10 O 1.2161(5) 0.3688(4) 0.3724(3) 0.0335(12) Uani 1 1 d .
O11 O 1.0277(4) 0.3319(3) 0.3537(3) 0.01560(10) Uani 1 1 d U
O12 O 0.9703(5) 0.5931(4) 0.3887(3) 0.0239(10) Uani 1 1 d .
O13 O 0.8851(5) 0.7523(4) 0.2711(3) 0.0324(12) Uani 1 1 d .
O14 O 1.5865(6) -0.0130(4) 0.1843(4) 0.0422(13) Uani 1 1 d .
O1W O 1.2118(5) 0.0835(4) 0.4373(4) 0.0325(12) Uani 1 1 d .
H1WA H 1.2849 0.0351 0.4059 0.049 Uiso 1 1 d RD
H1WB H 1.1344 0.0613 0.4521 0.049 Uiso 1 1 d RD
O2W O 1.2603(5) 0.0395(4) 0.6665(4) 0.0344(12) Uani 1 1 d .
H2WA H 1.3078 0.0309 0.7137 0.052 Uiso 1 1 d R
H2WB H 1.2810 -0.0182 0.6353 0.052 Uiso 1 1 d R
O3W O 0.7820(4) 0.4375(3) 0.4907(3) 0.01560(10) Uani 1 1 d .
H3WA H 0.8630 0.4544 0.4762 0.023 Uiso 1 1 d R
H3WB H 0.7173 0.5014 0.4682 0.023 Uiso 1 1 d R
C1 C 0.8541(7) 0.1467(5) 0.6256(5) 0.0170(14) Uani 1 1 d .
C2 C 1.0308(6) -0.1004(5) 0.7175(5) 0.0163(13) Uani 1 1 d .
C3 C 0.8487(6) 0.0958(5) 0.7434(4) 0.0147(13) Uani 1 1 d .
C4 C 0.9389(6) -0.0135(5) 0.7860(4) 0.0150(13) Uani 1 1 d .
C5 C 0.9336(7) -0.0488(6) 0.8973(5) 0.0287(9) Uani 1 1 d .
H5 H 0.9965 -0.1192 0.9249 0.034 Uiso 1 1 calc R
C6 C 0.8374(7) 0.0183(6) 0.9672(5) 0.0287(9) Uani 1 1 d .
H6 H 0.8359 -0.0059 1.0410 0.034 Uiso 1 1 calc R
C7 C 0.7428(7) 0.1224(6) 0.9257(5) 0.0287(9) Uani 1 1 d .
H7 H 0.6763 0.1675 0.9724 0.034 Uiso 1 1 calc R
C8 C 0.7460(6) 0.1597(5) 0.8165(5) 0.0190(14) Uani 1 1 d .
C9 C 0.5467(7) 0.4690(5) 0.7202(5) 0.0257(16) Uani 1 1 d .
H9 H 0.5656 0.5418 0.6933 0.031 Uiso 1 1 calc R
C10 C 0.6558(7) 0.3715(5) 0.7400(5) 0.0229(15) Uani 1 1 d .
H10 H 0.7475 0.3789 0.7261 0.027 Uiso 1 1 calc R
C11 C 0.5002(7) 0.2536(5) 0.7972(5) 0.0233(15) Uani 1 1 d .
H11 H 0.4854 0.1793 0.8224 0.028 Uiso 1 1 calc R
C12 C 0.3877(7) 0.3489(6) 0.7787(5) 0.0275(16) Uani 1 1 d .
H12 H 0.2976 0.3385 0.7924 0.033 Uiso 1 1 calc R
C13 C 0.4042(7) 0.4645(5) 0.7389(5) 0.0240(15) Uani 1 1 d .
C14 C 0.4720(7) 0.2981(5) 0.5068(5) 0.0185(14) Uani 1 1 d .
C15 C 0.5213(7) 0.1952(5) 0.4496(5) 0.0201(14) Uani 1 1 d .
C16 C 1.1204(7) 0.3862(5) 0.3216(5) 0.0204(13) Uani 1 1 d U
C17 C 0.9579(6) 0.6473(5) 0.2928(5) 0.0190(14) Uani 1 1 d .
C18 C 1.1203(8) 0.4711(6) 0.2144(5) 0.0364(8) Uani 1 1 d .
C19 C 1.0360(8) 0.5885(6) 0.2002(5) 0.0364(8) Uani 1 1 d .
C20 C 1.0345(8) 0.6578(6) 0.0959(5) 0.0364(8) Uani 1 1 d .
H20 H 0.9778 0.7354 0.0865 0.044 Uiso 1 1 calc R
C21 C 1.1152(8) 0.6139(6) 0.0067(5) 0.0364(8) Uani 1 1 d .
H21 H 1.1110 0.6611 -0.0622 0.044 Uiso 1 1 calc R
C22 C 1.2031(8) 0.4990(6) 0.0200(5) 0.0364(8) Uani 1 1 d .
H22 H 1.2596 0.4687 -0.0395 0.044 Uiso 1 1 calc R
C23 C 1.2049(8) 0.4306(6) 0.1229(5) 0.0364(8) Uani 1 1 d .
C24 C 1.3701(8) 0.1128(6) 0.1368(7) 0.048(2) Uani 1 1 d .
H24 H 1.3474 0.0509 0.1252 0.057 Uiso 1 1 calc R
C25 C 1.2756(8) 0.2206(6) 0.1232(7) 0.046(2) Uani 1 1 d .
H25 H 1.1894 0.2307 0.1049 0.055 Uiso 1 1 calc R
C26 C 1.4323(8) 0.2981(6) 0.1608(5) 0.0358(18) Uani 1 1 d .
H26 H 1.4529 0.3633 0.1677 0.043 Uiso 1 1 calc R
C27 C 1.5308(8) 0.1918(6) 0.1759(5) 0.0323(17) Uani 1 1 d .
H27 H 1.6174 0.1857 0.1914 0.039 Uiso 1 1 calc R
C28 C 1.5017(8) 0.0887(6) 0.1678(5) 0.0315(17) Uani 1 1 d .
N1 N 0.6345(5) 0.2633(4) 0.7799(4) 0.0201(12) Uani 1 1 d .
N2 N 1.3054(6) 0.3139(4) 0.1361(4) 0.0283(14) Uani 1 1 d .

loop_
_atom_site_aniso_label
_atom_site_aniso_U_11
_atom_site_aniso_U_22
_atom_site_aniso_U_33
_atom_site_aniso_U_23
_atom_site_aniso_U_13
_atom_site_aniso_U_12
Sm1 0.01334(17) 0.01218(17) 0.01752(18) -0.00256(12) 0.00049(13) -0.00206(13)
Sm2 0.01526(18) 0.01526(18) 0.02131(19) -0.00554(13) 0.00090(14) -0.00458(14)
O1 0.019(2) 0.026(2) 0.020(2) -0.0040(18) -0.005(2) -0.002(2)
O2 0.018(2) 0.019(2) 0.022(2) 0.0003(18) 0.0000(19) -0.0077(19)
O3 0.023(2) 0.015(2) 0.014(2) -0.0048(17) -0.0031(19) -0.0004(19)
O4 0.031(3) 0.020(2) 0.019(2) 0.0000(19) -0.003(2) 0.010(2)
O5 0.028(3) 0.026(3) 0.025(3) 0.000(2) 0.000(2) 0.011(2)
O6 0.020(2) 0.019(2) 0.027(2) -0.0094(19) 0.001(2) -0.005(2)
O7 0.011(2) 0.033(3) 0.028(3) -0.018(2) 0.002(2) -0.003(2)
O8 0.016(2) 0.025(2) 0.029(3) -0.015(2) 0.002(2) -0.002(2)
O9 0.019(2) 0.026(3) 0.048(3) -0.020(2) 0.003(2) -0.008(2)
O10 0.035(3) 0.035(3) 0.026(3) -0.001(2) -0.012(2) -0.002(2)
O11 0.01334(17) 0.01218(17) 0.01752(18) -0.00256(12) 0.00049(13) -0.00206(13)
O12 0.029(3) 0.022(2) 0.018(2) -0.0051(18) -0.002(2) -0.004(2)
O13 0.040(3) 0.019(2) 0.025(3) -0.0046(19) -0.003(2) 0.007(2)
O14 0.042(3) 0.019(3) 0.058(3) -0.009(2) -0.016(3) 0.006(2)
O1W 0.023(3) 0.030(3) 0.050(3) -0.021(2) -0.004(2) -0.007(2)
O2W 0.043(3) 0.020(2) 0.036(3) -0.010(2) -0.013(2) 0.003(2)
O3W 0.01334(17) 0.01218(17) 0.01752(18) -0.00256(12) 0.00049(13) -0.00206(13)
C1 0.022(4) 0.008(3) 0.016(3) -0.006(2) 0.000(3) 0.001(3)
C2 0.018(3) 0.012(3) 0.016(3) -0.001(2) 0.003(3) -0.007(3)
C3 0.017(3) 0.014(3) 0.015(3) -0.003(2) -0.004(3) -0.006(3)
C4 0.014(3) 0.014(3) 0.015(3) -0.005(2) -0.002(3) 0.000(3)
C5 0.032(2) 0.030(2) 0.016(2) -0.0066(16) -0.0065(17) 0.0034(18)
C6 0.032(2) 0.030(2) 0.016(2) -0.0066(16) -0.0065(17) 0.0034(18)
C7 0.032(2) 0.030(2) 0.016(2) -0.0066(16) -0.0065(17) 0.0034(18)
C8 0.015(3) 0.019(3) 0.022(3) -0.008(3) -0.005(3) 0.002(3)
C9 0.038(4) 0.010(3) 0.028(4) 0.001(3) -0.012(3) -0.005(3)
C10 0.016(3) 0.025(4) 0.028(4) -0.008(3) -0.003(3) -0.005(3)
C11 0.020(4) 0.017(3) 0.030(4) 0.001(3) -0.009(3) -0.004(3)
C12 0.012(3) 0.033(4) 0.033(4) -0.005(3) -0.002(3) -0.004(3)
C13 0.026(4) 0.022(4) 0.013(3) -0.008(3) 0.002(3) 0.005(3)
C14 0.018(3) 0.017(3) 0.019(3) -0.004(3) -0.008(3) 0.001(3)
C15 0.017(3) 0.021(3) 0.020(3) -0.004(3) -0.006(3) -0.002(3)
C16 0.018(3) 0.013(3) 0.023(3) -0.002(2) 0.004(3) -0.003(2)
C17 0.015(3) 0.015(3) 0.025(4) -0.003(3) 0.001(3) -0.006(3)
C18 0.050(2) 0.0211(15) 0.0212(15) -0.0027(12) -0.0006(14) 0.0042(14)
C19 0.050(2) 0.0211(15) 0.0212(15) -0.0027(12) -0.0006(14) 0.0042(14)
C20 0.050(2) 0.0211(15) 0.0212(15) -0.0027(12) -0.0006(14) 0.0042(14)
C21 0.050(2) 0.0211(15) 0.0212(15) -0.0027(12) -0.0006(14) 0.0042(14)
C22 0.050(2) 0.0211(15) 0.0212(15) -0.0027(12) -0.0006(14) 0.0042(14)
C23 0.050(2) 0.0211(15) 0.0212(15) -0.0027(12) -0.0006(14) 0.0042(14)
C24 0.042(5) 0.017(4) 0.085(6) -0.009(4) -0.016(5) -0.010(4)
C25 0.034(5) 0.026(4) 0.074(6) -0.006(4) -0.012(4) -0.009(4)
C26 0.050(5) 0.025(4) 0.032(4) -0.010(3) -0.007(4) -0.007(4)
C27 0.030(4) 0.034(4) 0.029(4) -0.006(3) -0.009(3) -0.002(3)
C28 0.029(4) 0.029(4) 0.034(4) -0.008(3) 0.001(3) -0.009(3)
N1 0.020(3) 0.014(3) 0.024(3) -0.008(2) -0.004(2) 0.001(2)
N2 0.027(3) 0.018(3) 0.029(3) -0.004(2) 0.004(3) 0.001(3)

loop_
_atom_type_symbol
_atom_type_description
_atom_type_scat_dispersion_real
_atom_type_scat_dispersion_imag
_atom_type_scat_source
C C 0.0033 0.0016 'International Tables Vol C Tables 4.2.6.8 and 6.1.1.4'
H H 0.0000 0.0000 'International Tables Vol C Tables 4.2.6.8 and 6.1.1.4'
N N 0.0061 0.0033 'International Tables Vol C Tables 4.2.6.8 and 6.1.1.4'
O O 0.0106 0.0060 'International Tables Vol C Tables 4.2.6.8 and 6.1.1.4'
Sm Sm -0.1638 3.4418 'International Tables Vol C Tables 4.2.6.8 and 6.1.1.4'

loop_
_geom_angle_atom_site_label_1
_geom_angle_atom_site_label_2
_geom_angle_atom_site_label_3
_geom_angle
_geom_angle_site_symmetry_1
_geom_angle_site_symmetry_3
O5 Sm1 O11 92.75(15) 2_666 .
O5 Sm1 O8 91.25(16) 2_666 .
O11 Sm1 O8 153.97(13) . .
O5 Sm1 O3W 81.17(15) 2_666 .
O11 Sm1 O3W 70.72(13) . .
O8 Sm1 O3W 135.29(13) . .
O5 Sm1 O6 75.25(14) 2_666 .
O11 Sm1 O6 139.13(13) . .
O8 Sm1 O6 66.57(13) . .
O3W Sm1 O6 68.90(13) . .
O5 Sm1 O4 80.31(14) 2_666 2_756
O11 Sm1 O4 82.97(14) . 2_756
O8 Sm1 O4 72.39(14) . 2_756
O3W Sm1 O4 146.85(13) . 2_756
O6 Sm1 O4 131.07(15) . 2_756
O5 Sm1 O1 144.44(15) 2_666 .
O11 Sm1 O1 116.68(13) . .
O8 Sm1 O1 71.27(14) . .
O3W Sm1 O1 89.85(13) . .
O6 Sm1 O1 69.43(13) . .
O4 Sm1 O1 120.59(13) 2_756 .
O5 Sm1 O3 131.95(14) 2_666 2_756
O11 Sm1 O3 82.36(12) . 2_756
O8 Sm1 O3 75.92(13) . 2_756
O3W Sm1 O3 138.83(14) . 2_756
O6 Sm1 O3 134.41(12) . 2_756
O4 Sm1 O3 51.64(12) 2_756 2_756
O1 Sm1 O3 74.80(13) . 2_756
O5 Sm1 O2 148.00(15) 2_666 .
O11 Sm1 O2 68.09(12) . .
O8 Sm1 O2 117.40(13) . .
O3W Sm1 O2 68.59(12) . .
O6 Sm1 O2 102.10(13) . .
O4 Sm1 O2 120.14(13) 2_756 .
O1 Sm1 O2 48.91(13) . .
O3 Sm1 O2 72.74(12) 2_756 .
O5 Sm1 C2 106.01(16) 2_666 2_756
O11 Sm1 C2 82.10(14) . 2_756
O8 Sm1 C2 72.09(15) . 2_756
O3W Sm1 C2 152.29(15) . 2_756
O6 Sm1 C2 138.65(15) . 2_756
O4 Sm1 C2 25.71(14) 2_756 2_756
O1 Sm1 C2 97.87(14) . 2_756
O3 Sm1 C2 25.94(14) 2_756 2_756
O2 Sm1 C2 96.75(15) . 2_756
O5 Sm1 C1 154.54(15) 2_666 .
O11 Sm1 C1 93.09(15) . .
O8 Sm1 C1 94.26(15) . .
O3W Sm1 C1 77.45(14) . .
O6 Sm1 C1 84.21(15) . .
O4 Sm1 C1 125.02(14) 2_756 .
O1 Sm1 C1 23.92(14) . .
O3 Sm1 C1 73.43(14) 2_756 .
O2 Sm1 C1 25.05(14) . .
C2 Sm1 C1 99.33(16) 2_756 .
O2W Sm2 O7 98.82(16) . 1_655
O2W Sm2 O1W 79.09(15) . .
O7 Sm2 O1W 132.80(14) 1_655 .
O2W Sm2 O2 90.75(15) . .
O7 Sm2 O2 152.68(14) 1_655 .
O1W Sm2 O2 74.04(14) . .
O2W Sm2 O9 77.80(15) . 1_655
O7 Sm2 O9 66.75(14) 1_655 1_655
O1W Sm2 O9 66.79(15) . 1_655
O2 Sm2 O9 140.55(14) . 1_655
O2W Sm2 O13 68.88(14) . 2_766
O7 Sm2 O13 75.23(15) 1_655 2_766
O1W Sm2 O13 141.12(14) . 2_766
O2 Sm2 O13 84.66(15) . 2_766
O9 Sm2 O13 123.93(16) 1_655 2_766
O2W Sm2 O10 154.12(16) . .
O7 Sm2 O10 73.70(15) 1_655 .
O1W Sm2 O10 88.00(15) . .
O2 Sm2 O10 107.26(15) . .
O9 Sm2 O10 76.50(15) 1_655 .
O13 Sm2 O10 129.84(15) 2_766 .
O2W Sm2 O12 120.78(14) . 2_766
O7 Sm2 O12 73.96(14) 1_655 2_766
O1W Sm2 O12 146.87(15) . 2_766
O2 Sm2 O12 79.15(14) . 2_766
O9 Sm2 O12 138.93(13) 1_655 2_766
O13 Sm2 O12 52.24(13) 2_766 2_766
O10 Sm2 O12 81.65(14) . 2_766
O2W Sm2 C17 94.58(16) . 2_766
O7 Sm2 C17 72.96(15) 1_655 2_766
O1W Sm2 C17 153.94(15) . 2_766
O2 Sm2 C17 80.85(15) . 2_766
O9 Sm2 C17 137.02(16) 1_655 2_766
O13 Sm2 C17 25.88(15) 2_766 2_766
O10 Sm2 C17 106.30(16) . 2_766
O12 Sm2 C17 26.36(14) 2_766 2_766
C1 O1 Sm1 102.0(3) . .
C1 O2 Sm2 152.2(4) . .
C1 O2 Sm1 87.6(4) . .
Sm2 O2 Sm1 119.22(14) . .
C2 O3 Sm1 91.5(3) . 2_756
C2 O4 Sm1 95.5(3) . 2_756
C13 O5 Sm1 147.0(4) . 2_666
C14 O6 Sm1 118.6(4) . .
C14 O7 Sm2 119.6(4) . 1_455
C15 O8 Sm1 119.5(4) . .
C15 O9 Sm2 118.9(4) . 1_455
C16 O10 Sm2 110.4(4) . .
C16 O11 Sm1 163.9(4) . .
C17 O12 Sm2 90.2(3) . 2_766
C17 O13 Sm2 95.7(4) . 2_766
Sm2 O1W H1WA 133.6 . .
Sm2 O1W H1WB 110.6 . .
H1WA O1W H1WB 112.1 . .
Sm2 O2W H2WA 123.1 . .
Sm2 O2W H2WB 109.8 . .
H2WA O2W H2WB 117.3 . .
Sm1 O3W H3WA 110.4 . .
Sm1 O3W H3WB 110.5 . .
H3WA O3W H3WB 108.3 . .
O1 C1 O2 121.2(5) . .
O1 C1 C3 119.5(5) . .
O2 C1 C3 119.1(6) . .
O1 C1 Sm1 54.1(3) . .
O2 C1 Sm1 67.3(3) . .
C3 C1 Sm1 168.1(4) . .
O4 C2 O3 121.4(5) . .
O4 C2 C4 118.4(5) . .
O3 C2 C4 120.0(5) . .
O4 C2 Sm1 58.8(3) . 2_756
O3 C2 Sm1 62.6(3) . 2_756
C4 C2 Sm1 175.3(4) . 2_756
C8 C3 C4 117.9(5) . .
C8 C3 C1 118.1(5) . .
C4 C3 C1 123.9(5) . .
C5 C4 C3 119.5(5) . .
C5 C4 C2 117.8(5) . .
C3 C4 C2 122.4(5) . .
C6 C5 C4 121.5(6) . .
C6 C5 H5 119.3 . .
C4 C5 H5 119.3 . .
C5 C6 C7 119.0(6) . .
C5 C6 H6 120.5 . .
C7 C6 H6 120.5 . .
C8 C7 C6 120.8(6) . .
C8 C7 H7 119.6 . .
C6 C7 H7 119.6 . .
C7 C8 C3 121.0(6) . .
C7 C8 N1 117.6(5) . .
C3 C8 N1 121.3(5) . .
C10 C9 C13 122.4(6) . .
C10 C9 H9 118.8 . .
C13 C9 H9 118.8 . .
C9 C10 N1 121.4(6) . .
C9 C10 H10 119.3 . .
N1 C10 H10 119.3 . .
C12 C11 N1 122.0(5) . .
C12 C11 H11 119.0 . .
N1 C11 H11 119.0 . .
C11 C12 C13 121.5(6) . .
C11 C12 H12 119.3 . .
C13 C12 H12 119.3 . .
O5 C13 C9 123.2(6) . .
O5 C13 C12 122.8(6) . .
C9 C13 C12 114.1(6) . .
O6 C14 O7 125.7(6) . .
O6 C14 C15 117.6(5) . .
O7 C14 C15 116.7(5) . .
O9 C15 O8 125.9(6) . .
O9 C15 C14 117.0(5) . .
O8 C15 C14 117.0(5) . .
O11 C16 O10 123.1(6) . .
O11 C16 C18 117.8(6) . .
O10 C16 C18 119.0(5) . .
O13 C17 O12 121.9(6) . .
O13 C17 C19 117.5(5) . .
O12 C17 C19 120.6(5) . .
O13 C17 Sm2 58.4(3) . 2_766
O12 C17 Sm2 63.5(3) . 2_766
C19 C17 Sm2 175.0(4) . 2_766
C23 C18 C19 117.8(6) . .
C23 C18 C16 118.5(6) . .
C19 C18 C16 123.6(6) . .
C20 C19 C18 119.3(6) . .
C20 C19 C17 117.7(6) . .
C18 C19 C17 122.7(6) . .
C21 C20 C19 121.5(6) . .
C21 C20 H20 119.2 . .
C19 C20 H20 119.2 . .
C20 C21 C22 119.7(6) . .
C20 C21 H21 120.1 . .
C22 C21 H21 120.1 . .
C23 C22 C21 118.7(6) . .
C23 C22 H22 120.6 . .
C21 C22 H22 120.6 . .
C22 C23 C18 122.8(6) . .
C22 C23 N2 118.1(6) . .
C18 C23 N2 119.0(6) . .
C25 C24 C28 123.6(7) . .
C25 C24 H24 118.2 . .
C28 C24 H24 118.2 . .
N2 C25 C24 120.4(7) . .
N2 C25 H25 119.8 . .
C24 C25 H25 119.8 . .
N2 C26 C27 123.1(7) . .
N2 C26 H26 118.4 . .
C27 C26 H26 118.4 . .
C26 C27 C28 120.1(7) . .
C26 C27 H27 120.0 . .
C28 C27 H27 120.0 . .
O14 C28 C24 123.1(6) . .
O14 C28 C27 123.2(7) . .
C24 C28 C27 113.6(6) . .
C10 N1 C11 118.6(5) . .
C10 N1 C8 122.3(5) . .
C11 N1 C8 118.7(5) . .
C25 N2 C26 119.0(6) . .
C25 N2 C23 121.4(7) . .
C26 N2 C23 119.6(6) . .

loop_
_geom_bond_atom_site_label_1
_geom_bond_atom_site_label_2
_geom_bond_distance
_geom_bond_site_symmetry_2
Sm1 O5 2.341(4) 2_666
Sm1 O11 2.428(4) .
Sm1 O8 2.433(4) .
Sm1 O3W 2.439(4) .
Sm1 O6 2.454(4) .
Sm1 O4 2.492(4) 2_756
Sm1 O1 2.495(4) .
Sm1 O3 2.575(4) 2_756
Sm1 O2 2.784(4) .
Sm1 C2 2.900(6) 2_756
Sm1 C1 3.014(6) .
Sm2 O2W 2.390(4) .
Sm2 O7 2.409(4) 1_655
Sm2 O1W 2.410(4) .
Sm2 O2 2.426(4) .
Sm2 O9 2.436(4) 1_655
Sm2 O13 2.443(4) 2_766
Sm2 O10 2.467(4) .
Sm2 O12 2.552(4) 2_766
Sm2 C17 2.853(6) 2_766
O1 C1 1.250(7) .
O2 C1 1.277(7) .
O3 C2 1.269(7) .
O3 Sm1 2.575(4) 2_756
O4 C2 1.264(7) .
O4 Sm1 2.492(4) 2_756
O5 C13 1.273(7) .
O5 Sm1 2.341(4) 2_666
O6 C14 1.248(7) .
O7 C14 1.255(7) .
O7 Sm2 2.409(4) 1_455
O8 C15 1.255(7) .
O9 C15 1.250(7) .
O9 Sm2 2.436(4) 1_455
O10 C16 1.252(8) .
O11 C16 1.250(7) .
O12 C17 1.267(7) .
O12 Sm2 2.552(4) 2_766
O13 C17 1.252(7) .
O13 Sm2 2.443(4) 2_766
O14 C28 1.258(8) .
O1W H1WA 0.8712 .
O1W H1WB 0.8742 .
O2W H2WA 0.8495 .
O2W H2WB 0.8605 .
O3W H3WA 0.8747 .
O3W H3WB 0.8748 .
C1 C3 1.492(8) .
C2 C4 1.506(8) .
C2 Sm1 2.900(6) 2_756
C3 C8 1.408(8) .
C3 C4 1.409(8) .
C4 C5 1.396(8) .
C5 C6 1.378(8) .
C5 H5 0.9300 .
C6 C7 1.387(9) .
C6 H6 0.9300 .
C7 C8 1.374(8) .
C7 H7 0.9300 .
C8 N1 1.455(7) .
C9 C10 1.351(9) .
C9 C13 1.419(9) .
C9 H9 0.9300 .
C10 N1 1.355(7) .
C10 H10 0.9300 .
C11 C12 1.353(9) .
C11 N1 1.362(8) .
C11 H11 0.9300 .
C12 C13 1.422(8) .
C12 H12 0.9300 .
C14 C15 1.533(8) .
C16 C18 1.498(8) .
C17 C19 1.499(9) .
C17 Sm2 2.853(6) 2_766
C18 C23 1.394(9) .
C18 C19 1.402(9) .
C19 C20 1.395(9) .
C20 C21 1.377(9) .
C20 H20 0.9300 .
C21 C22 1.390(9) .
C21 H21 0.9300 .
C22 C23 1.377(9) .
C22 H22 0.9300 .
C23 N2 1.454(8) .
C24 C25 1.350(10) .
C24 C28 1.415(10) .
C24 H24 0.9300 .
C25 N2 1.348(8) .
C25 H25 0.9300 .
C26 N2 1.352(9) .
C26 C27 1.356(9) .
C26 H26 0.9300 .
C27 C28 1.437(9) .
C27 H27 0.9300 .

loop_
_geom_torsion_atom_site_label_1
_geom_torsion_atom_site_label_2
_geom_torsion_atom_site_label_3
_geom_torsion_atom_site_label_4
_geom_torsion
_geom_torsion_site_symmetry_1
O5 Sm1 O1 C1 -132.5(4) 2_666
O11 Sm1 O1 C1 10.2(4) .
O8 Sm1 O1 C1 163.3(4) .
O3W Sm1 O1 C1 -58.0(4) .
O6 Sm1 O1 C1 -125.5(4) .
O4 Sm1 O1 C1 108.1(4) 2_756
O3 Sm1 O1 C1 83.3(4) 2_756
O2 Sm1 O1 C1 3.2(3) .
C2 Sm1 O1 C1 95.3(4) 2_756
O2W Sm2 O2 C1 16.6(8) .
O7 Sm2 O2 C1 -94.4(8) 1_655
O1W Sm2 O2 C1 95.1(8) .
O9 Sm2 O2 C1 88.2(8) 1_655
O13 Sm2 O2 C1 -52.1(8) 2_766
O10 Sm2 O2 C1 177.8(8) .
O12 Sm2 O2 C1 -104.6(8) 2_766
C17 Sm2 O2 C1 -77.9(8) 2_766
O2W Sm2 O2 Sm1 -147.21(18) .
O7 Sm2 O2 Sm1 101.7(3) 1_655
O1W Sm2 O2 Sm1 -68.78(18) .
O9 Sm2 O2 Sm1 -75.7(3) 1_655
O13 Sm2 O2 Sm1 144.09(18) 2_766
O10 Sm2 O2 Sm1 13.9(2) .
O12 Sm2 O2 Sm1 91.56(18) 2_766
C17 Sm2 O2 Sm1 118.3(2) 2_766
O5 Sm1 O2 C1 126.9(3) 2_666
O11 Sm1 O2 C1 -176.2(3) .
O8 Sm1 O2 C1 -24.3(3) .
O3W Sm1 O2 C1 106.7(3) .
O6 Sm1 O2 C1 45.4(3) .
O4 Sm1 O2 C1 -109.0(3) 2_756
O1 Sm1 O2 C1 -3.0(3) .
O3 Sm1 O2 C1 -87.7(3) 2_756
C2 Sm1 O2 C1 -97.6(3) 2_756
O5 Sm1 O2 Sm2 -60.6(3) 2_666
O11 Sm1 O2 Sm2 -3.70(15) .
O8 Sm1 O2 Sm2 148.24(16) .
O3W Sm1 O2 Sm2 -80.72(17) .
O6 Sm1 O2 Sm2 -142.06(17) .
O4 Sm1 O2 Sm2 63.6(2) 2_756
O1 Sm1 O2 Sm2 169.5(3) .
O3 Sm1 O2 Sm2 84.87(18) 2_756
C2 Sm1 O2 Sm2 74.95(19) 2_756
C1 Sm1 O2 Sm2 172.5(4) .
O5 Sm1 O6 C14 105.2(4) 2_666
O11 Sm1 O6 C14 -178.0(4) .
O8 Sm1 O6 C14 7.2(4) .
O3W Sm1 O6 C14 -168.8(5) .
O4 Sm1 O6 C14 42.6(5) 2_756
O1 Sm1 O6 C14 -70.6(4) .
O3 Sm1 O6 C14 -30.1(5) 2_756
O2 Sm1 O6 C14 -107.6(4) .
C2 Sm1 O6 C14 7.5(5) 2_756
C1 Sm1 O6 C14 -90.0(4) .
O5 Sm1 O8 C15 -80.1(4) 2_666
O11 Sm1 O8 C15 -179.0(4) .
O3W Sm1 O8 C15 -1.5(5) .
O6 Sm1 O8 C15 -6.8(4) .
O4 Sm1 O8 C15 -159.6(5) 2_756
O1 Sm1 O8 C15 68.3(4) .
O3 Sm1 O8 C15 146.7(5) 2_756
O2 Sm1 O8 C15 85.0(5) .
C2 Sm1 O8 C15 173.4(5) 2_756
C1 Sm1 O8 C15 75.0(5) .
O2W Sm2 O10 C16 119.6(5) .
O7 Sm2 O10 C16 -164.1(4) 1_655
O1W Sm2 O10 C16 60.0(4) .
O2 Sm2 O10 C16 -12.6(4) .
O9 Sm2 O10 C16 126.6(4) 1_655
O13 Sm2 O10 C16 -110.2(4) 2_766
O12 Sm2 O10 C16 -88.4(4) 2_766
C17 Sm2 O10 C16 -97.9(4) 2_766
O5 Sm1 O11 C16 27.4(15) 2_666
O8 Sm1 O11 C16 125.9(14) .
O3W Sm1 O11 C16 -52.3(14) .
O6 Sm1 O11 C16 -43.1(15) .
O4 Sm1 O11 C16 107.3(15) 2_756
O1 Sm1 O11 C16 -131.9(14) .
O3 Sm1 O11 C16 159.4(15) 2_756
O2 Sm1 O11 C16 -126.2(15) .
C2 Sm1 O11 C16 133.2(15) 2_756
C1 Sm1 O11 C16 -127.8(15) .
Sm1 O1 C1 O2 -6.1(6) .
Sm1 O1 C1 C3 168.0(4) .
Sm2 O2 C1 O1 -160.6(5) .
Sm1 O2 C1 O1 5.3(5) .
Sm2 O2 C1 C3 25.3(11) .
Sm1 O2 C1 C3 -168.8(5) .
Sm2 O2 C1 Sm1 -165.9(8) .
O5 Sm1 C1 O1 86.1(5) 2_666
O11 Sm1 C1 O1 -170.9(3) .
O8 Sm1 C1 O1 -15.8(4) .
O3W Sm1 C1 O1 119.7(4) .
O6 Sm1 C1 O1 50.0(3) .
O4 Sm1 C1 O1 -87.3(4) 2_756
O3 Sm1 C1 O1 -89.8(4) 2_756
O2 Sm1 C1 O1 -174.4(6) .
C2 Sm1 C1 O1 -88.4(4) 2_756
O5 Sm1 C1 O2 -99.5(5) 2_666
O11 Sm1 C1 O2 3.5(3) .
O8 Sm1 C1 O2 158.5(3) .
O3W Sm1 C1 O2 -66.0(3) .
O6 Sm1 C1 O2 -135.6(3) .
O4 Sm1 C1 O2 87.1(3) 2_756
O1 Sm1 C1 O2 174.4(6) .
O3 Sm1 C1 O2 84.6(3) 2_756
C2 Sm1 C1 O2 86.0(3) 2_756
O5 Sm1 C1 C3 25(2) 2_666
O11 Sm1 C1 C3 128(2) .
O8 Sm1 C1 C3 -77(2) .
O3W Sm1 C1 C3 59(2) .
O6 Sm1 C1 C3 -11(2) .
O4 Sm1 C1 C3 -148.2(19) 2_756
O1 Sm1 C1 C3 -60.9(19) .
O3 Sm1 C1 C3 -151(2) 2_756
O2 Sm1 C1 C3 125(2) .
C2 Sm1 C1 C3 -149(2) 2_756
Sm1 O4 C2 O3 1.1(6) 2_756
Sm1 O4 C2 C4 175.7(4) 2_756
Sm1 O3 C2 O4 -1.0(6) 2_756
Sm1 O3 C2 C4 -175.5(5) 2_756
O1 C1 C3 C8 -71.1(7) .
O2 C1 C3 C8 103.1(7) .
Sm1 C1 C3 C8 -17(2) .
O1 C1 C3 C4 107.9(7) .
O2 C1 C3 C4 -77.9(7) .
Sm1 C1 C3 C4 162.3(16) .
C8 C3 C4 C5 -6.4(9) .
C1 C3 C4 C5 174.6(6) .
C8 C3 C4 C2 167.0(5) .
C1 C3 C4 C2 -12.0(9) .
O4 C2 C4 C5 -0.7(8) .
O3 C2 C4 C5 174.0(6) .
O4 C2 C4 C3 -174.3(5) .
O3 C2 C4 C3 0.4(8) .
C3 C4 C5 C6 3.1(10) .
C2 C4 C5 C6 -170.7(6) .
C4 C5 C6 C7 0.8(10) .
C5 C6 C7 C8 -1.2(10) .
C6 C7 C8 C3 -2.4(10) .
C6 C7 C8 N1 173.9(6) .
C4 C3 C8 C7 6.1(9) .
C1 C3 C8 C7 -174.8(6) .
C4 C3 C8 N1 -170.0(5) .
C1 C3 C8 N1 9.0(8) .
C13 C9 C10 N1 -0.4(10) .
N1 C11 C12 C13 0.8(10) .
Sm1 O5 C13 C9 61.4(11) 2_666
Sm1 O5 C13 C12 -119.2(8) 2_666
C10 C9 C13 O5 178.7(6) .
C10 C9 C13 C12 -0.7(9) .
C11 C12 C13 O5 -178.9(6) .
C11 C12 C13 C9 0.6(9) .
Sm1 O6 C14 O7 174.4(5) .
Sm1 O6 C14 C15 -7.1(7) .
Sm2 O7 C14 O6 168.9(5) 1_455
Sm2 O7 C14 C15 -9.7(7) 1_455
Sm2 O9 C15 O8 -170.7(5) 1_455
Sm2 O9 C15 C14 6.1(7) 1_455
Sm1 O8 C15 O9 -177.1(5) .
Sm1 O8 C15 C14 6.1(7) .
O6 C14 C15 O9 -176.4(6) .
O7 C14 C15 O9 2.3(8) .
O6 C14 C15 O8 0.7(8) .
O7 C14 C15 O8 179.4(5) .
Sm1 O11 C16 O10 133.8(12) .
Sm1 O11 C16 C18 -49.6(17) .
Sm2 O10 C16 O11 -2.4(7) .
Sm2 O10 C16 C18 -179.0(4) .
Sm2 O13 C17 O12 0.7(6) 2_766
Sm2 O13 C17 C19 -176.7(5) 2_766
Sm2 O12 C17 O13 -0.7(6) 2_766
Sm2 O12 C17 C19 176.7(6) 2_766
O11 C16 C18 C23 -92.4(8) .
O10 C16 C18 C23 84.3(9) .
O11 C16 C18 C19 85.3(9) .
O10 C16 C18 C19 -98.0(9) .
C23 C18 C19 C20 3.0(12) .
C16 C18 C19 C20 -174.7(7) .
C23 C18 C19 C17 -170.6(7) .
C16 C18 C19 C17 11.7(12) .
O13 C17 C19 C20 6.6(10) .
O12 C17 C19 C20 -170.9(6) .
O13 C17 C19 C18 -179.7(7) .
O12 C17 C19 C18 2.8(11) .
C18 C19 C20 C21 -0.7(12) .
C17 C19 C20 C21 173.2(7) .
C19 C20 C21 C22 -1.6(12) .
C20 C21 C22 C23 1.3(12) .
C21 C22 C23 C18 1.2(13) .
C21 C22 C23 N2 -175.2(7) .
C19 C18 C23 C22 -3.4(13) .
C16 C18 C23 C22 174.5(7) .
C19 C18 C23 N2 173.0(7) .
C16 C18 C23 N2 -9.1(11) .
C28 C24 C25 N2 1.9(13) .
N2 C26 C27 C28 -1.2(11) .
C25 C24 C28 O14 177.2(7) .
C25 C24 C28 C27 -4.4(11) .
C26 C27 C28 O14 -177.6(6) .
C26 C27 C28 C24 3.9(10) .
C9 C10 N1 C11 1.8(9) .
C9 C10 N1 C8 -170.9(6) .
C12 C11 N1 C10 -2.0(9) .
C12 C11 N1 C8 170.9(6) .
C7 C8 N1 C10 100.5(7) .
C3 C8 N1 C10 -83.2(7) .
C7 C8 N1 C11 -72.1(8) .
C3 C8 N1 C11 104.2(7) .
C24 C25 N2 C26 1.2(11) .
C24 C25 N2 C23 -179.4(7) .
C27 C26 N2 C25 -1.6(10) .
C27 C26 N2 C23 179.1(6) .
C22 C23 N2 C25 -83.4(9) .
C18 C23 N2 C25 100.0(9) .
C22 C23 N2 C26 96.0(9) .
C18 C23 N2 C26 -80.6(9) .
